data_7706502
loop_
_publ_author_name
'Khalaniya, R. A.'
'Sobolev, A. V.'
'Verchenko, V. Yu'
'Tsirlin, A. A.'
'Senyshyn, A.'
'Damay, F.'
'Presniakov, I. A.'
'Shevelkov, A. V.'

_publ_section_title
;
 Magnetic structures of Fe<sub>32+\d</sub>Ge<sub>33</sub>As<sub>2</sub>
 and Fe<sub>32+\d'</sub>Ge<sub>35-x</sub>P<sub>x</sub> intermetallic
 compounds: a neutron diffraction and <sup>57</sup>Fe M\"ossbauer
 spectroscopy study.
;
_journal_issue 6
_journal_name_full 'Dalton transactions (Cambridge, England : 2003)'
_journal_page_first 2210
_journal_page_last 2220
_journal_paper_doi 10.1039/d0dt03923c
_journal_volume 50
_journal_year 2021
_chemical_formula_moiety 'Fe32.475 Ge32.271 P2.729'
_chemical_formula_sum 'Fe32.475 Ge32.271 P2.729'
_chemical_formula_weight 4240.7
_space_group_IT_number 191
_space_group_name_Hall '-P 6 2'
_space_group_name_H-M_alt 'P 6/m m m'
_symmetry_cell_setting hexagonal
_symmetry_Int_Tables_number 191
_symmetry_space_group_name_Hall '-P 6 2'
_symmetry_space_group_name_H-M 'P 6/m m m'
_audit_creation_method 'Jana2006 Version : 25/04/2020'
_audit_update_record
;
2020-11-10 deposited with the CCDC.	2021-01-11 downloaded from the CCDC.
;
_cell_angle_alpha 90
_cell_angle_beta 90
_cell_angle_gamma 120
_cell_formula_units_Z 1
_cell_length_a 11.90625(8)
_cell_length_b 11.90625(8)
_cell_length_c 7.53123(8)
_cell_measurement_temperature 300
_cell_volume 924.584(13)
_diffrn_ambient_temperature 300
_diffrn_detector_type '80 position-sensitive 3He tubes'
_diffrn_measurement_device 'high resolution powder diffractometer'
_diffrn_measurement_device_type 'SPODI high resolution powder diffractometer'
_diffrn_radiation_monochromator 'Ge (551) monochromator'
_diffrn_radiation_probe neutron
_diffrn_radiation_type neutron
_diffrn_radiation_wavelength 1.5482
_exptl_absorpt_coefficient_mu 0.014
_exptl_crystal_density_diffrn 7.6163
_exptl_crystal_description powder
_exptl_crystal_F_000 585.031
_pd_instr_location ' ?'
_pd_meas_2theta_range_inc 0.05
_pd_meas_2theta_range_max 151.900
_pd_meas_2theta_range_min 0.950
_pd_meas_number_of_points 3020
_pd_proc_2theta_range_inc 0.05
_pd_proc_2theta_range_max 151.9
_pd_proc_2theta_range_min 6.05
_pd_proc_ls_background_function '10 Legendre polynoms'
_pd_proc_ls_pref_orient_corr none
_pd_proc_ls_profile_function Gaussian
_pd_proc_ls_prof_R_factor 0.0321
_pd_proc_ls_prof_wR_expected 0.0146
_pd_proc_ls_prof_wR_factor 0.0397
_refine_ls_goodness_of_fit_all 2.72
_refine_ls_number_constraints 0
_refine_ls_number_parameters 64
_refine_ls_number_restraints 0
_refine_ls_R_factor_all 0.0287
_refine_ls_R_factor_gt 0.0270
_refine_ls_shift/su_max 0.0301
_refine_ls_shift/su_mean 0.0009
_refine_ls_weighting_scheme sigma
_refine_ls_wR_factor_all 0.0319
_refine_ls_wR_factor_gt 0.0319
_cod_data_source_file d0dt03923c2.cif
_cod_data_source_block Fe32p5Ge32P3_300K
_cod_depositor_comments 'Adding full bibliography for 7706499--7706504.cif.'
_cod_original_sg_symbol_Hall '-P 6;-2'
_cod_database_code 7706502

loop_
_space_group_symop_id
_space_group_symop_operation_xyz
1 x,y,z
2 -y,x-y,z
3 -x+y,-x,z
4 -x,-y,z
5 y,-x+y,z
6 x-y,x,z
7 y,x,-z
8 x-y,-y,-z
9 -x,-x+y,-z
10 -y,-x,-z
11 -x+y,y,-z
12 x,x-y,-z
13 -x,-y,-z
14 y,-x+y,-z
15 x-y,x,-z
16 x,y,-z
17 -y,x-y,-z
18 -x+y,-x,-z
19 -y,-x,z
20 -x+y,y,z
21 x,x-y,z
22 y,x,z
23 x-y,-y,z
24 -x,-x+y,z

loop_
_atom_site_label
_atom_site_type_symbol
_atom_site_fract_x
_atom_site_fract_y
_atom_site_fract_z
_atom_site_adp_type
_atom_site_U_iso_or_equiv
_atom_site_site_symmetry_multiplicity
_atom_site_occupancy
_atom_site_calc_flag
_atom_site_refinement_flags
_atom_site_disorder_assembly
_atom_site_disorder_group
Ge0 Ge 0 0 0.1625(5) Uani 0.0149(11) 2 1 d . . .
Ge1 Ge 0 0.23259(19) 0.5 Uani 0.0079(9) 6 0.55(2) d . . .
P1 P 0 0.23259(19) 0.5 Uani 0.0079(9) 6 0.45(2) d . . .
Fe1 Fe 0.21118(8) 0.42236(15) 0.5 Uani 0.0077(6) 6 1 d . . .
Ge2 Ge 0.43143(10) 0.56857(10) 0.5 Uani 0.0118(7) 6 1 d . . .
Ge3 Ge 0.24435(7) 0.48870(13) 0.19602(18) Uani 0.0176(5) 12 1 d . . .
Ge4 Ge 0.26920(17) 0 0 Uani 0.0133(7) 6 1 d . . .
Fe2 Fe 0.333333 0.666667 0 Uani 0.0115(9) 2 1 d . . .
Fe3 Fe 0 0.38425(9) 0.27995(17) Uani 0.0108(4) 12 1 d . . .
Ge5 Ge -0.0465(4) 0.4768(2) 0 Uani 0.0178(18) 6 0.5 d . . .
Fe4 Fe 0.12287(6) 0.24574(12) 0.2422(2) Uani 0.0116(4) 12 1 d . . .
Fe5 Fe 0 0 0.5 Uani 0.079(9) 1 0.48(3) d . . .

loop_
_atom_site_aniso_label
_atom_site_aniso_type_symbol
_atom_site_aniso_U_11
_atom_site_aniso_U_22
_atom_site_aniso_U_33
_atom_site_aniso_U_12
_atom_site_aniso_U_13
_atom_site_aniso_U_23
Ge0 Ge 0.0135(12) 0.0135(12) 0.018(2) 0.0067(6) 0 0
Ge1 Ge 0.0088(13) 0.0086(10) 0.0064(12) 0.0044(6) 0 0
P1 P 0.0088(13) 0.0086(10) 0.0064(12) 0.0044(6) 0 0
Fe1 Fe 0.0043(5) 0.0112(9) 0.0098(9) 0.0056(4) 0 0
Ge2 Ge 0.0099(7) 0.0099(7) 0.0117(11) 0.0019(9) 0 0
Ge3 Ge 0.0271(7) 0.0094(7) 0.0104(8) 0.0047(4) 0.0017(3) 0.0035(5)
Ge4 Ge 0.0169(8) 0.0135(10) 0.0085(11) 0.0067(5) 0 0
Fe2 Fe 0.0154(10) 0.0154(10) 0.0037(17) 0.0077(5) 0 0
Fe3 Fe 0.0087(6) 0.0093(4) 0.0143(7) 0.0044(3) 0 0.0002(4)
Ge5 Ge 0.034(3) 0.0178(16) 0.007(2) 0.0170(15) 0 0
Fe4 Fe 0.0072(4) 0.0137(6) 0.0161(6) 0.0069(3) -0.0011(3) -0.0023(6)
Fe5 Fe 0.102(12) 0.102(12) 0.033(11) 0.051(6) 0 0

loop_
_atom_type_symbol
_atom_type_scat_length_neutron
_atom_type_scat_source
Fe 9.450 International_Tables_Vol_C
Ge 8.185 International_Tables_Vol_C
P 5.130 International_Tables_Vol_C

loop_
_exptl_crystal_face_index_h
_exptl_crystal_face_index_k
_exptl_crystal_face_index_l
_exptl_crystal_face_perp_dist
? ? ? ?

loop_
_geom_angle_atom_site_label_1
_geom_angle_atom_site_label_2
_geom_angle_atom_site_label_3
_geom_angle_site_symmetry_1
_geom_angle_site_symmetry_2
_geom_angle_site_symmetry_3
_geom_angle
_geom_angle_publ_flag
Ge0 Ge0 Fe4 7_555 . . 103.33(9) ?
Ge0 Ge0 Fe4 7_555 . 2_555 103.33(9) ?
Ge0 Ge0 Fe4 7_555 . 3_555 103.33(9) ?
Ge0 Ge0 Fe4 7_555 . 4_555 103.33(9) ?
Ge0 Ge0 Fe4 7_555 . 5_555 103.33(9) ?
Ge0 Ge0 Fe4 7_555 . 6_555 103.33(9) ?
Ge0 Ge0 Fe5 7_555 . . 180 ?
Fe4 Ge0 Fe4 . . 2_555 114.85(7) ?
Fe4 Ge0 Fe4 . . 3_555 114.85(7) ?
Fe4 Ge0 Fe4 . . 4_555 153.34(17) ?
Fe4 Ge0 Fe4 . . 5_555 58.23(5) ?
Fe4 Ge0 Fe4 . . 6_555 58.23(4) ?
Fe4 Ge0 Fe5 . . . 76.67(9) ?
Fe4 Ge0 Fe4 2_555 . 3_555 114.85(7) ?
Fe4 Ge0 Fe4 2_555 . 4_555 58.23(5) ?
Fe4 Ge0 Fe4 2_555 . 5_555 153.34(17) ?
Fe4 Ge0 Fe4 2_555 . 6_555 58.23(5) ?
Fe4 Ge0 Fe5 2_555 . . 76.67(9) ?
Fe4 Ge0 Fe4 3_555 . 4_555 58.23(4) ?
Fe4 Ge0 Fe4 3_555 . 5_555 58.23(5) ?
Fe4 Ge0 Fe4 3_555 . 6_555 153.34(17) ?
Fe4 Ge0 Fe5 3_555 . . 76.67(9) ?
Fe4 Ge0 Fe4 4_555 . 5_555 114.85(7) ?
Fe4 Ge0 Fe4 4_555 . 6_555 114.85(7) ?
Fe4 Ge0 Fe5 4_555 . . 76.67(9) ?
Fe4 Ge0 Fe4 5_555 . 6_555 114.85(7) ?
Fe4 Ge0 Fe5 5_555 . . 76.67(9) ?
Fe4 Ge0 Fe5 6_555 . . 76.67(9) ?
Ge1 Ge1 Ge1 5_555 . 6_555 120.00(10) ?
Ge1 Ge1 P1 5_555 . . 0 ?
Ge1 Ge1 P1 5_555 . 5_555 0 ?
Ge1 Ge1 P1 5_555 . 6_555 120.00(10) ?
Ge1 Ge1 Fe1 5_555 . . 54.72(6) ?
Ge1 Ge1 Fe1 5_555 . 6_555 174.72(10) ?
Ge1 Ge1 Fe3 5_555 . . 111.62(3) ?
Ge1 Ge1 Fe3 5_555 . 9_556 111.62(3) ?
Ge1 Ge1 Fe4 5_555 . . 54.57(4) ?
Ge1 Ge1 Fe4 5_555 . 6_555 109.82(7) ?
Ge1 Ge1 Fe4 5_555 . 9_556 109.82(7) ?
Ge1 Ge1 Fe4 5_555 . 11_556 54.57(5) ?
Ge1 Ge1 Fe5 5_555 . . 60.00(6) ?
Ge1 Ge1 P1 6_555 . . 0 ?
Ge1 Ge1 P1 6_555 . 5_555 120.00(10) ?
Ge1 Ge1 P1 6_555 . 6_555 0 ?
Ge1 Ge1 Fe1 6_555 . . 174.72(11) ?
Ge1 Ge1 Fe1 6_555 . 6_555 54.72(5) ?
Ge1 Ge1 Fe3 6_555 . . 111.62(3) ?
Ge1 Ge1 Fe3 6_555 . 9_556 111.62(3) ?
Ge1 Ge1 Fe4 6_555 . . 109.82(6) ?
Ge1 Ge1 Fe4 6_555 . 6_555 54.57(3) ?
Ge1 Ge1 Fe4 6_555 . 9_556 54.57(4) ?
Ge1 Ge1 Fe4 6_555 . 11_556 109.82(6) ?
Ge1 Ge1 Fe5 6_555 . . 60.00(6) ?
P1 Ge1 P1 . . 5_555 0 ?
P1 Ge1 P1 . . 6_555 0 ?
P1 Ge1 Fe1 . . . 0 ?
P1 Ge1 Fe1 . . 6_555 0 ?
P1 Ge1 Fe3 . . . 0 ?
P1 Ge1 Fe3 . . 9_556 0 ?
P1 Ge1 Fe4 . . . 0 ?
P1 Ge1 Fe4 . . 6_555 0 ?
P1 Ge1 Fe4 . . 9_556 0 ?
P1 Ge1 Fe4 . . 11_556 0 ?
P1 Ge1 Fe5 . . . 0 ?
P1 Ge1 P1 5_555 . 6_555 120.00(10) ?
P1 Ge1 Fe1 5_555 . . 54.72(6) ?
P1 Ge1 Fe1 5_555 . 6_555 174.72(10) ?
P1 Ge1 Fe3 5_555 . . 111.62(3) ?
P1 Ge1 Fe3 5_555 . 9_556 111.62(3) ?
P1 Ge1 Fe4 5_555 . . 54.57(4) ?
P1 Ge1 Fe4 5_555 . 6_555 109.82(7) ?
P1 Ge1 Fe4 5_555 . 9_556 109.82(7) ?
P1 Ge1 Fe4 5_555 . 11_556 54.57(5) ?
P1 Ge1 Fe5 5_555 . . 60.00(6) ?
P1 Ge1 Fe1 6_555 . . 174.72(11) ?
P1 Ge1 Fe1 6_555 . 6_555 54.72(5) ?
P1 Ge1 Fe3 6_555 . . 111.62(3) ?
P1 Ge1 Fe3 6_555 . 9_556 111.62(3) ?
P1 Ge1 Fe4 6_555 . . 109.82(6) ?
P1 Ge1 Fe4 6_555 . 6_555 54.57(3) ?
P1 Ge1 Fe4 6_555 . 9_556 54.57(4) ?
P1 Ge1 Fe4 6_555 . 11_556 109.82(6) ?
P1 Ge1 Fe5 6_555 . . 60.00(6) ?
Fe1 Ge1 Fe1 . . 6_555 130.57(11) ?
Fe1 Ge1 Fe3 . . . 72.06(6) ?
Fe1 Ge1 Fe3 . . 9_556 72.06(6) ?
Fe1 Ge1 Fe4 . . . 67.59(3) ?
Fe1 Ge1 Fe4 . . 6_555 125.62(3) ?
Fe1 Ge1 Fe4 . . 9_556 125.62(3) ?
Fe1 Ge1 Fe4 . . 11_556 67.59(3) ?
Fe1 Ge1 Fe5 . . . 114.72(7) ?
Fe1 Ge1 Fe3 6_555 . . 72.06(5) ?
Fe1 Ge1 Fe3 6_555 . 9_556 72.06(5) ?
Fe1 Ge1 Fe4 6_555 . . 125.62(3) ?
Fe1 Ge1 Fe4 6_555 . 6_555 67.59(4) ?
Fe1 Ge1 Fe4 6_555 . 9_556 67.59(3) ?
Fe1 Ge1 Fe4 6_555 . 11_556 125.62(4) ?
Fe1 Ge1 Fe5 6_555 . . 114.72(5) ?
Fe3 Ge1 Fe3 . . 9_556 85.09(8) ?
Fe3 Ge1 Fe4 . . . 68.14(5) ?
Fe3 Ge1 Fe4 . . 6_555 68.14(4) ?
Fe3 Ge1 Fe4 . . 9_556 136.63(8) ?
Fe3 Ge1 Fe4 . . 11_556 136.63(8) ?
Fe3 Ge1 Fe5 . . . 137.45(5) ?
Fe3 Ge1 Fe4 9_556 . . 136.63(8) ?
Fe3 Ge1 Fe4 9_556 . 6_555 136.63(8) ?
Fe3 Ge1 Fe4 9_556 . 9_556 68.14(5) ?
Fe3 Ge1 Fe4 9_556 . 11_556 68.14(5) ?
Fe3 Ge1 Fe5 9_556 . . 137.45(5) ?
Fe4 Ge1 Fe4 . . 6_555 64.06(5) ?
Fe4 Ge1 Fe4 . . 9_556 152.14(12) ?
Fe4 Ge1 Fe4 . . 11_556 108.75(6) ?
Fe4 Ge1 Fe5 . . . 76.07(6) ?
Fe4 Ge1 Fe4 6_555 . 9_556 108.75(5) ?
Fe4 Ge1 Fe4 6_555 . 11_556 152.14(12) ?
Fe4 Ge1 Fe5 6_555 . . 76.07(6) ?
Fe4 Ge1 Fe4 9_556 . 11_556 64.06(4) ?
Fe4 Ge1 Fe5 9_556 . . 76.07(7) ?
Fe4 Ge1 Fe5 11_556 . . 76.07(6) ?
Ge1 P1 Ge1 . . 5_555 0 ?
Ge1 P1 Ge1 . . 6_555 0 ?
Ge1 P1 P1 . . 5_555 0 ?
Ge1 P1 P1 . . 6_555 0 ?
Ge1 P1 Fe1 . . . 0 ?
Ge1 P1 Fe1 . . 6_555 0 ?
Ge1 P1 Fe3 . . . 0 ?
Ge1 P1 Fe3 . . 9_556 0 ?
Ge1 P1 Fe4 . . . 0 ?
Ge1 P1 Fe4 . . 6_555 0 ?
Ge1 P1 Fe4 . . 9_556 0 ?
Ge1 P1 Fe4 . . 11_556 0 ?
Ge1 P1 Fe5 . . . 0 ?
Ge1 P1 Ge1 5_555 . 6_555 120.00(10) ?
Ge1 P1 P1 5_555 . 5_555 0 ?
Ge1 P1 P1 5_555 . 6_555 120.00(10) ?
Ge1 P1 Fe1 5_555 . . 54.72(6) ?
Ge1 P1 Fe1 5_555 . 6_555 174.72(10) ?
Ge1 P1 Fe3 5_555 . . 111.62(3) ?
Ge1 P1 Fe3 5_555 . 9_556 111.62(3) ?
Ge1 P1 Fe4 5_555 . . 54.57(4) ?
Ge1 P1 Fe4 5_555 . 6_555 109.82(7) ?
Ge1 P1 Fe4 5_555 . 9_556 109.82(7) ?
Ge1 P1 Fe4 5_555 . 11_556 54.57(5) ?
Ge1 P1 Fe5 5_555 . . 60.00(6) ?
Ge1 P1 P1 6_555 . 5_555 120.00(10) ?
Ge1 P1 P1 6_555 . 6_555 0 ?
Ge1 P1 Fe1 6_555 . . 174.72(11) ?
Ge1 P1 Fe1 6_555 . 6_555 54.72(5) ?
Ge1 P1 Fe3 6_555 . . 111.62(3) ?
Ge1 P1 Fe3 6_555 . 9_556 111.62(3) ?
Ge1 P1 Fe4 6_555 . . 109.82(6) ?
Ge1 P1 Fe4 6_555 . 6_555 54.57(3) ?
Ge1 P1 Fe4 6_555 . 9_556 54.57(4) ?
Ge1 P1 Fe4 6_555 . 11_556 109.82(6) ?
Ge1 P1 Fe5 6_555 . . 60.00(6) ?
P1 P1 P1 5_555 . 6_555 120.00(10) ?
P1 P1 Fe1 5_555 . . 54.72(6) ?
P1 P1 Fe1 5_555 . 6_555 174.72(10) ?
P1 P1 Fe3 5_555 . . 111.62(3) ?
P1 P1 Fe3 5_555 . 9_556 111.62(3) ?
P1 P1 Fe4 5_555 . . 54.57(4) ?
P1 P1 Fe4 5_555 . 6_555 109.82(7) ?
P1 P1 Fe4 5_555 . 9_556 109.82(7) ?
P1 P1 Fe4 5_555 . 11_556 54.57(5) ?
P1 P1 Fe5 5_555 . . 60.00(6) ?
P1 P1 Fe1 6_555 . . 174.72(11) ?
P1 P1 Fe1 6_555 . 6_555 54.72(5) ?
P1 P1 Fe3 6_555 . . 111.62(3) ?
P1 P1 Fe3 6_555 . 9_556 111.62(3) ?
P1 P1 Fe4 6_555 . . 109.82(6) ?
P1 P1 Fe4 6_555 . 6_555 54.57(3) ?
P1 P1 Fe4 6_555 . 9_556 54.57(4) ?
P1 P1 Fe4 6_555 . 11_556 109.82(6) ?
P1 P1 Fe5 6_555 . . 60.00(6) ?
Fe1 P1 Fe1 . . 6_555 130.57(11) ?
Fe1 P1 Fe3 . . . 72.06(6) ?
Fe1 P1 Fe3 . . 9_556 72.06(6) ?
Fe1 P1 Fe4 . . . 67.59(3) ?
Fe1 P1 Fe4 . . 6_555 125.62(3) ?
Fe1 P1 Fe4 . . 9_556 125.62(3) ?
Fe1 P1 Fe4 . . 11_556 67.59(3) ?
Fe1 P1 Fe5 . . . 114.72(7) ?
Fe1 P1 Fe3 6_555 . . 72.06(5) ?
Fe1 P1 Fe3 6_555 . 9_556 72.06(5) ?
Fe1 P1 Fe4 6_555 . . 125.62(3) ?
Fe1 P1 Fe4 6_555 . 6_555 67.59(4) ?
Fe1 P1 Fe4 6_555 . 9_556 67.59(3) ?
Fe1 P1 Fe4 6_555 . 11_556 125.62(4) ?
Fe1 P1 Fe5 6_555 . . 114.72(5) ?
Fe3 P1 Fe3 . . 9_556 85.09(8) ?
Fe3 P1 Fe4 . . . 68.14(5) ?
Fe3 P1 Fe4 . . 6_555 68.14(4) ?
Fe3 P1 Fe4 . . 9_556 136.63(8) ?
Fe3 P1 Fe4 . . 11_556 136.63(8) ?
Fe3 P1 Fe5 . . . 137.45(5) ?
Fe3 P1 Fe4 9_556 . . 136.63(8) ?
Fe3 P1 Fe4 9_556 . 6_555 136.63(8) ?
Fe3 P1 Fe4 9_556 . 9_556 68.14(5) ?
Fe3 P1 Fe4 9_556 . 11_556 68.14(5) ?
Fe3 P1 Fe5 9_556 . . 137.45(5) ?
Fe4 P1 Fe4 . . 6_555 64.06(5) ?
Fe4 P1 Fe4 . . 9_556 152.14(12) ?
Fe4 P1 Fe4 . . 11_556 108.75(6) ?
Fe4 P1 Fe5 . . . 76.07(6) ?
Fe4 P1 Fe4 6_555 . 9_556 108.75(5) ?
Fe4 P1 Fe4 6_555 . 11_556 152.14(12) ?
Fe4 P1 Fe5 6_555 . . 76.07(6) ?
Fe4 P1 Fe4 9_556 . 11_556 64.06(4) ?
Fe4 P1 Fe5 9_556 . . 76.07(7) ?
Fe4 P1 Fe5 11_556 . . 76.07(6) ?
Ge1 Fe1 Ge1 . . 5_555 70.57(8) ?
Ge1 Fe1 P1 . . . 0 ?
Ge1 Fe1 P1 . . 5_555 70.57(8) ?
Ge1 Fe1 Ge2 . . . 166.00(11) ?
Ge1 Fe1 Ge2 . . 3_565 95.43(7) ?
Ge1 Fe1 Ge3 . . . 103.51(3) ?
Ge1 Fe1 Ge3 . . 11_556 103.51(4) ?
Ge1 Fe1 Fe3 . . . 54.84(4) ?
Ge1 Fe1 Fe3 . . 5_555 110.54(7) ?
Ge1 Fe1 Fe3 . . 9_556 54.84(4) ?
Ge1 Fe1 Fe3 . . 11_556 110.54(7) ?
Ge1 Fe1 Fe4 . . . 56.05(4) ?
Ge1 Fe1 Fe4 . . 11_556 56.05(4) ?
Ge1 Fe1 P1 5_555 . . 70.57(8) ?
Ge1 Fe1 P1 5_555 . 5_555 0 ?
Ge1 Fe1 Ge2 5_555 . . 95.43(8) ?
Ge1 Fe1 Ge2 5_555 . 3_565 166.00(7) ?
Ge1 Fe1 Ge3 5_555 . . 103.51(6) ?
Ge1 Fe1 Ge3 5_555 . 11_556 103.51(6) ?
Ge1 Fe1 Fe3 5_555 . . 110.54(6) ?
Ge1 Fe1 Fe3 5_555 . 5_555 54.84(5) ?
Ge1 Fe1 Fe3 5_555 . 9_556 110.54(6) ?
Ge1 Fe1 Fe3 5_555 . 11_556 54.84(5) ?
Ge1 Fe1 Fe4 5_555 . . 56.05(5) ?
Ge1 Fe1 Fe4 5_555 . 11_556 56.05(5) ?
P1 Fe1 P1 . . 5_555 70.57(8) ?
P1 Fe1 Ge2 . . . 166.00(11) ?
P1 Fe1 Ge2 . . 3_565 95.43(7) ?
P1 Fe1 Ge3 . . . 103.51(3) ?
P1 Fe1 Ge3 . . 11_556 103.51(4) ?
P1 Fe1 Fe3 . . . 54.84(4) ?
P1 Fe1 Fe3 . . 5_555 110.54(7) ?
P1 Fe1 Fe3 . . 9_556 54.84(4) ?
P1 Fe1 Fe3 . . 11_556 110.54(7) ?
P1 Fe1 Fe4 . . . 56.05(4) ?
P1 Fe1 Fe4 . . 11_556 56.05(4) ?
P1 Fe1 Ge2 5_555 . . 95.43(8) ?
P1 Fe1 Ge2 5_555 . 3_565 166.00(7) ?
P1 Fe1 Ge3 5_555 . . 103.51(6) ?
P1 Fe1 Ge3 5_555 . 11_556 103.51(6) ?
P1 Fe1 Fe3 5_555 . . 110.54(6) ?
P1 Fe1 Fe3 5_555 . 5_555 54.84(5) ?
P1 Fe1 Fe3 5_555 . 9_556 110.54(6) ?
P1 Fe1 Fe3 5_555 . 11_556 54.84(5) ?
P1 Fe1 Fe4 5_555 . . 56.05(5) ?
P1 Fe1 Fe4 5_555 . 11_556 56.05(5) ?
Ge2 Fe1 Ge2 . . 3_565 98.57(8) ?
Ge2 Fe1 Ge3 . . . 79.24(3) ?
Ge2 Fe1 Ge3 . . 11_556 79.24(4) ?
Ge2 Fe1 Fe3 . . . 134.25(5) ?
Ge2 Fe1 Fe3 . . 5_555 58.80(4) ?
Ge2 Fe1 Fe3 . . 9_556 134.25(5) ?
Ge2 Fe1 Fe3 . . 11_556 58.80(4) ?
Ge2 Fe1 Fe4 . . . 116.50(5) ?
Ge2 Fe1 Fe4 . . 11_556 116.50(5) ?
Ge2 Fe1 Ge3 3_565 . . 79.24(6) ?
Ge2 Fe1 Ge3 3_565 . 11_556 79.24(7) ?
Ge2 Fe1 Fe3 3_565 . . 58.80(4) ?
Ge2 Fe1 Fe3 3_565 . 5_555 134.25(5) ?
Ge2 Fe1 Fe3 3_565 . 9_556 58.80(4) ?
Ge2 Fe1 Fe3 3_565 . 11_556 134.25(5) ?
Ge2 Fe1 Fe4 3_565 . . 116.50(5) ?
Ge2 Fe1 Fe4 3_565 . 11_556 116.50(5) ?
Ge3 Fe1 Ge3 . . 11_556 146.73(9) ?
Ge3 Fe1 Fe3 . . . 58.85(3) ?
Ge3 Fe1 Fe3 . . 5_555 58.85(5) ?
Ge3 Fe1 Fe3 . . 9_556 126.60(6) ?
Ge3 Fe1 Fe3 . . 11_556 126.60(5) ?
Ge3 Fe1 Fe4 . . . 59.80(5) ?
Ge3 Fe1 Fe4 . . 11_556 153.47(8) ?
Ge3 Fe1 Fe3 11_556 . . 126.60(8) ?
Ge3 Fe1 Fe3 11_556 . 5_555 126.60(7) ?
Ge3 Fe1 Fe3 11_556 . 9_556 58.85(5) ?
Ge3 Fe1 Fe3 11_556 . 11_556 58.85(6) ?
Ge3 Fe1 Fe4 11_556 . . 153.47(8) ?
Ge3 Fe1 Fe4 11_556 . 11_556 59.80(5) ?
Fe3 Fe1 Fe3 . . 5_555 106.66(3) ?
Fe3 Fe1 Fe3 . . 9_556 71.06(4) ?
Fe3 Fe1 Fe3 . . 11_556 164.16(7) ?
Fe3 Fe1 Fe4 . . . 58.80(4) ?
Fe3 Fe1 Fe4 . . 11_556 109.24(5) ?
Fe3 Fe1 Fe3 5_555 . 9_556 164.16(7) ?
Fe3 Fe1 Fe3 5_555 . 11_556 71.06(5) ?
Fe3 Fe1 Fe4 5_555 . . 58.80(4) ?
Fe3 Fe1 Fe4 5_555 . 11_556 109.24(8) ?
Fe3 Fe1 Fe3 9_556 . 11_556 106.66(3) ?
Fe3 Fe1 Fe4 9_556 . . 109.24(4) ?
Fe3 Fe1 Fe4 9_556 . 11_556 58.80(5) ?
Fe3 Fe1 Fe4 11_556 . . 109.24(7) ?
Fe3 Fe1 Fe4 11_556 . 11_556 58.80(5) ?
Fe4 Fe1 Fe4 . . 11_556 93.67(6) ?
Fe1 Ge2 Fe1 . . 2_665 141.43(10) ?
Fe1 Ge2 Ge2 . . 4_665 109.29(7) ?
Fe1 Ge2 Ge3 . . . 51.53(3) ?
Fe1 Ge2 Ge3 . . 2_665 112.24(5) ?
Fe1 Ge2 Ge3 . . 10_666 112.24(5) ?
Fe1 Ge2 Ge3 . . 11_556 51.53(3) ?
Fe1 Ge2 Fe3 . . 2_665 133.30(4) ?
Fe1 Ge2 Fe3 . . 5_555 71.13(5) ?
Fe1 Ge2 Fe3 . . 8_666 133.30(4) ?
Fe1 Ge2 Fe3 . . 11_556 71.13(5) ?
Fe1 Ge2 Ge2 2_665 . 4_665 109.29(7) ?
Fe1 Ge2 Ge3 2_665 . . 112.24(5) ?
Fe1 Ge2 Ge3 2_665 . 2_665 51.53(3) ?
Fe1 Ge2 Ge3 2_665 . 10_666 51.53(3) ?
Fe1 Ge2 Ge3 2_665 . 11_556 112.24(5) ?
Fe1 Ge2 Fe3 2_665 . 2_665 71.13(5) ?
Fe1 Ge2 Fe3 2_665 . 5_555 133.30(4) ?
Fe1 Ge2 Fe3 2_665 . 8_666 71.13(5) ?
Fe1 Ge2 Fe3 2_665 . 11_556 133.30(4) ?
Ge2 Ge2 Ge3 4_665 . . 111.64(4) ?
Ge2 Ge2 Ge3 4_665 . 2_665 111.64(5) ?
Ge2 Ge2 Ge3 4_665 . 10_666 111.64(4) ?
Ge2 Ge2 Ge3 4_665 . 11_556 111.64(5) ?
Ge2 Ge2 Fe3 4_665 . 2_665 56.73(4) ?
Ge2 Ge2 Fe3 4_665 . 5_555 56.73(4) ?
Ge2 Ge2 Fe3 4_665 . 8_666 56.73(4) ?
Ge2 Ge2 Fe3 4_665 . 11_556 56.73(4) ?
Ge3 Ge2 Ge3 . . 2_665 64.02(4) ?
Ge3 Ge2 Ge3 . . 10_666 136.73(7) ?
Ge3 Ge2 Ge3 . . 11_556 99.57(5) ?
Ge3 Ge2 Fe3 . . 2_665 89.70(3) ?
Ge3 Ge2 Fe3 . . 5_555 55.11(4) ?
Ge3 Ge2 Fe3 . . 8_666 167.56(7) ?
Ge3 Ge2 Fe3 . . 11_556 114.19(5) ?
Ge3 Ge2 Ge3 2_665 . 10_666 99.57(5) ?
Ge3 Ge2 Ge3 2_665 . 11_556 136.73(8) ?
Ge3 Ge2 Fe3 2_665 . 2_665 55.11(5) ?
Ge3 Ge2 Fe3 2_665 . 5_555 89.70(4) ?
Ge3 Ge2 Fe3 2_665 . 8_666 114.19(5) ?
Ge3 Ge2 Fe3 2_665 . 11_556 167.56(7) ?
Ge3 Ge2 Ge3 10_666 . 11_556 64.02(4) ?
Ge3 Ge2 Fe3 10_666 . 2_665 114.19(5) ?
Ge3 Ge2 Fe3 10_666 . 5_555 167.56(7) ?
Ge3 Ge2 Fe3 10_666 . 8_666 55.11(4) ?
Ge3 Ge2 Fe3 10_666 . 11_556 89.70(3) ?
Ge3 Ge2 Fe3 11_556 . 2_665 167.56(7) ?
Ge3 Ge2 Fe3 11_556 . 5_555 114.19(5) ?
Ge3 Ge2 Fe3 11_556 . 8_666 89.70(4) ?
Ge3 Ge2 Fe3 11_556 . 11_556 55.11(5) ?
Fe3 Ge2 Fe3 2_665 . 5_555 64.63(4) ?
Fe3 Ge2 Fe3 2_665 . 8_666 80.01(5) ?
Fe3 Ge2 Fe3 2_665 . 11_556 113.46(7) ?
Fe3 Ge2 Fe3 5_555 . 8_666 113.46(7) ?
Fe3 Ge2 Fe3 5_555 . 11_556 80.01(5) ?
Fe3 Ge2 Fe3 8_666 . 11_556 64.63(4) ?
Fe1 Ge3 Ge2 . . . 49.23(3) ?
Fe1 Ge3 Ge2 . . 3_565 49.23(6) ?
Fe1 Ge3 Ge3 . . 11_555 163.37(7) ?
Fe1 Ge3 Fe2 . . . 145.45(7) ?
Fe1 Ge3 Fe3 . . . 69.47(4) ?
Fe1 Ge3 Fe3 . . 5_555 69.47(6) ?
Fe1 Ge3 Ge5 . . 4_565 120.61(7) ?
Fe1 Ge3 Ge5 . . 5_555 120.61(8) ?
Fe1 Ge3 Fe4 . . . 65.46(6) ?
Ge2 Ge3 Ge2 . . 3_565 71.51(5) ?
Ge2 Ge3 Ge3 . . 11_555 139.78(5) ?
Ge2 Ge3 Fe2 . . . 105.34(4) ?
Ge2 Ge3 Fe3 . . . 116.18(6) ?
Ge2 Ge3 Fe3 . . 5_555 54.23(4) ?
Ge2 Ge3 Ge5 . . 4_565 148.03(8) ?
Ge2 Ge3 Ge5 . . 5_555 80.97(4) ?
Ge2 Ge3 Fe4 . . . 99.62(6) ?
Ge2 Ge3 Ge3 3_565 . 11_555 139.78(7) ?
Ge2 Ge3 Fe2 3_565 . . 105.34(6) ?
Ge2 Ge3 Fe3 3_565 . . 54.23(4) ?
Ge2 Ge3 Fe3 3_565 . 5_555 116.18(6) ?
Ge2 Ge3 Ge5 3_565 . 4_565 80.97(6) ?
Ge2 Ge3 Ge5 3_565 . 5_555 148.03(7) ?
Ge2 Ge3 Fe4 3_565 . . 99.62(5) ?
Ge3 Ge3 Fe2 11_555 . . 51.18(4) ?
Ge3 Ge3 Fe3 11_555 . . 104.04(5) ?
Ge3 Ge3 Fe3 11_555 . 5_555 104.04(7) ?
Ge3 Ge3 Ge5 11_555 . 4_565 60.28(7) ?
Ge3 Ge3 Ge5 11_555 . 5_555 60.28(5) ?
Ge3 Ge3 Fe4 11_555 . . 97.90(6) ?
Fe2 Ge3 Fe3 . . . 118.30(6) ?
Fe2 Ge3 Fe3 . . 5_555 118.30(4) ?
Fe2 Ge3 Ge5 . . 4_565 66.18(6) ?
Fe2 Ge3 Ge5 . . 5_555 66.18(10) ?
Fe2 Ge3 Fe4 . . . 149.09(7) ?
Fe3 Ge3 Fe3 . . 5_555 122.74(6) ?
Fe3 Ge3 Ge5 . . 4_565 54.17(6) ?
Fe3 Ge3 Ge5 . . 5_555 157.62(9) ?
Fe3 Ge3 Fe4 . . . 63.73(4) ?
Fe3 Ge3 Ge5 5_555 . 4_565 157.62(7) ?
Fe3 Ge3 Ge5 5_555 . 5_555 54.17(9) ?
Fe3 Ge3 Fe4 5_555 . . 63.73(5) ?
Ge5 Ge3 Ge5 4_565 . 5_555 118.68(8) ?
Ge5 Ge3 Fe4 4_565 . . 100.76(5) ?
Ge5 Ge3 Fe4 5_555 . . 100.76(11) ?
Fe3 Ge4 Fe3 3_555 . 7_555 113.98(8) ?
Fe3 Ge4 Ge5 3_555 . 3_555 57.54(5) ?
Fe3 Ge4 Ge5 3_555 . 6_655 57.54(5) ?
Fe3 Ge4 Fe4 3_555 . 3_555 66.35(4) ?
Fe3 Ge4 Fe4 3_555 . 5_555 66.35(5) ?
Fe3 Ge4 Fe4 3_555 . 7_555 148.49(3) ?
Fe3 Ge4 Fe4 3_555 . 12_555 148.49(4) ?
Fe3 Ge4 Ge5 7_555 . 3_555 57.54(5) ?
Fe3 Ge4 Ge5 7_555 . 6_655 57.54(5) ?
Fe3 Ge4 Fe4 7_555 . 3_555 148.49(3) ?
Fe3 Ge4 Fe4 7_555 . 5_555 148.49(3) ?
Fe3 Ge4 Fe4 7_555 . 7_555 66.35(4) ?
Fe3 Ge4 Fe4 7_555 . 12_555 66.35(3) ?
Ge5 Ge4 Ge5 3_555 . 6_655 19.79(12) ?
Ge5 Ge4 Fe4 3_555 . 3_555 119.82(8) ?
Ge5 Ge4 Fe4 3_555 . 5_555 108.59(8) ?
Ge5 Ge4 Fe4 3_555 . 7_555 108.59(8) ?
Ge5 Ge4 Fe4 3_555 . 12_555 119.82(7) ?
Ge5 Ge4 Fe4 6_655 . 3_555 108.59(7) ?
Ge5 Ge4 Fe4 6_655 . 5_555 119.82(7) ?
Ge5 Ge4 Fe4 6_655 . 7_555 119.82(7) ?
Ge5 Ge4 Fe4 6_655 . 12_555 108.59(7) ?
Fe4 Ge4 Fe4 3_555 . 5_555 62.56(4) ?
Fe4 Ge4 Fe4 3_555 . 7_555 131.06(10) ?
Fe4 Ge4 Fe4 3_555 . 12_555 96.75(6) ?
Fe4 Ge4 Fe4 5_555 . 7_555 96.75(7) ?
Fe4 Ge4 Fe4 5_555 . 12_555 131.06(10) ?
Fe4 Ge4 Fe4 7_555 . 12_555 62.56(5) ?
Ge3 Fe2 Ge3 . . 2_665 84.87(4) ?
Ge3 Fe2 Ge3 . . 3_565 84.87(4) ?
Ge3 Fe2 Ge3 . . 10_665 134.14(5) ?
Ge3 Fe2 Ge3 . . 11_555 77.63(5) ?
Ge3 Fe2 Ge3 . . 12_565 134.14(3) ?
Ge3 Fe2 Ge5 . . 4_565 67.07(5) ?
Ge3 Fe2 Ge5 . . 5_555 67.07(5) ?
Ge3 Fe2 Ge5 . . 6_665 141.18(3) ?
Ge3 Fe2 Ge3 2_665 . 3_565 84.87(6) ?
Ge3 Fe2 Ge3 2_665 . 10_665 77.63(5) ?
Ge3 Fe2 Ge3 2_665 . 11_555 134.14(7) ?
Ge3 Fe2 Ge3 2_665 . 12_565 134.14(5) ?
Ge3 Fe2 Ge5 2_665 . 4_565 141.18(3) ?
Ge3 Fe2 Ge5 2_665 . 5_555 67.07(6) ?
Ge3 Fe2 Ge5 2_665 . 6_665 67.07(9) ?
Ge3 Fe2 Ge3 3_565 . 10_665 134.14(3) ?
Ge3 Fe2 Ge3 3_565 . 11_555 134.14(5) ?
Ge3 Fe2 Ge3 3_565 . 12_565 77.63(5) ?
Ge3 Fe2 Ge5 3_565 . 4_565 67.07(6) ?
Ge3 Fe2 Ge5 3_565 . 5_555 141.18(4) ?
Ge3 Fe2 Ge5 3_565 . 6_665 67.07(9) ?
Ge3 Fe2 Ge3 10_665 . 11_555 84.87(4) ?
Ge3 Fe2 Ge3 10_665 . 12_565 84.87(4) ?
Ge3 Fe2 Ge5 10_665 . 4_565 141.18(3) ?
Ge3 Fe2 Ge5 10_665 . 5_555 67.07(5) ?
Ge3 Fe2 Ge5 10_665 . 6_665 67.07(9) ?
Ge3 Fe2 Ge3 11_555 . 12_565 84.87(6) ?
Ge3 Fe2 Ge5 11_555 . 4_565 67.07(6) ?
Ge3 Fe2 Ge5 11_555 . 5_555 67.07(6) ?
Ge3 Fe2 Ge5 11_555 . 6_665 141.18(3) ?
Ge3 Fe2 Ge5 12_565 . 4_565 67.07(5) ?
Ge3 Fe2 Ge5 12_565 . 5_555 141.18(4) ?
Ge3 Fe2 Ge5 12_565 . 6_665 67.07(9) ?
Ge5 Fe2 Ge5 4_565 . 5_555 120.00(9) ?
Ge5 Fe2 Ge5 4_565 . 6_665 120.00(13) ?
Ge5 Fe2 Ge5 5_555 . 6_665 120.00(13) ?
Ge1 Fe3 P1 . . . 0 ?
Ge1 Fe3 Fe1 . . . 53.10(3) ?
Ge1 Fe3 Fe1 . . 6_555 53.10(4) ?
Ge1 Fe3 Ge2 . . 3_565 87.66(5) ?
Ge1 Fe3 Ge2 . . 6_555 87.66(5) ?
Ge1 Fe3 Ge3 . . . 95.99(4) ?
Ge1 Fe3 Ge3 . . 6_555 95.99(4) ?
Ge1 Fe3 Ge4 . . 2_555 99.53(7) ?
Ge1 Fe3 Fe3 . . 4_565 137.45(7) ?
Ge1 Fe3 Ge5 . . . 162.18(7) ?
Ge1 Fe3 Ge5 . . 4_565 162.18(11) ?
Ge1 Fe3 Fe4 . . . 54.84(5) ?
Ge1 Fe3 Fe4 . . 6_555 54.84(5) ?
P1 Fe3 Fe1 . . . 53.10(3) ?
P1 Fe3 Fe1 . . 6_555 53.10(4) ?
P1 Fe3 Ge2 . . 3_565 87.66(5) ?
P1 Fe3 Ge2 . . 6_555 87.66(5) ?
P1 Fe3 Ge3 . . . 95.99(4) ?
P1 Fe3 Ge3 . . 6_555 95.99(4) ?
P1 Fe3 Ge4 . . 2_555 99.53(7) ?
P1 Fe3 Fe3 . . 4_565 137.45(7) ?
P1 Fe3 Ge5 . . . 162.18(7) ?
P1 Fe3 Ge5 . . 4_565 162.18(11) ?
P1 Fe3 Fe4 . . . 54.84(5) ?
P1 Fe3 Fe4 . . 6_555 54.84(5) ?
Fe1 Fe3 Fe1 . . 6_555 99.55(5) ?
Fe1 Fe3 Ge2 . . 3_565 50.07(6) ?
Fe1 Fe3 Ge2 . . 6_555 101.30(5) ?
Fe1 Fe3 Ge3 . . . 51.68(3) ?
Fe1 Fe3 Ge3 . . 6_555 148.90(6) ?
Fe1 Fe3 Ge4 . . 2_555 109.50(5) ?
Fe1 Fe3 Fe3 . . 4_565 106.36(5) ?
Fe1 Fe3 Ge5 . . . 140.53(9) ?
Fe1 Fe3 Ge5 . . 4_565 119.11(9) ?
Fe1 Fe3 Fe4 . . . 57.11(4) ?
Fe1 Fe3 Fe4 . . 6_555 99.81(6) ?
Fe1 Fe3 Ge2 6_555 . 3_565 101.30(5) ?
Fe1 Fe3 Ge2 6_555 . 6_555 50.07(4) ?
Fe1 Fe3 Ge3 6_555 . . 148.90(7) ?
Fe1 Fe3 Ge3 6_555 . 6_555 51.68(4) ?
Fe1 Fe3 Ge4 6_555 . 2_555 109.50(4) ?
Fe1 Fe3 Fe3 6_555 . 4_565 106.36(5) ?
Fe1 Fe3 Ge5 6_555 . . 119.11(10) ?
Fe1 Fe3 Ge5 6_555 . 4_565 140.53(11) ?
Fe1 Fe3 Fe4 6_555 . . 99.81(6) ?
Fe1 Fe3 Fe4 6_555 . 6_555 57.11(4) ?
Ge2 Fe3 Ge2 3_565 . 6_555 66.54(5) ?
Ge2 Fe3 Ge3 3_565 . . 70.66(5) ?
Ge2 Fe3 Ge3 3_565 . 6_555 136.85(6) ?
Ge2 Fe3 Ge4 3_565 . 2_555 146.13(4) ?
Ge2 Fe3 Fe3 3_565 . 4_565 57.68(5) ?
Ge2 Fe3 Ge5 3_565 . . 110.11(6) ?
Ge2 Fe3 Ge5 3_565 . 4_565 97.97(5) ?
Ge2 Fe3 Fe4 3_565 . . 106.29(5) ?
Ge2 Fe3 Fe4 3_565 . 6_555 142.47(6) ?
Ge2 Fe3 Ge3 6_555 . . 136.85(6) ?
Ge2 Fe3 Ge3 6_555 . 6_555 70.66(4) ?
Ge2 Fe3 Ge4 6_555 . 2_555 146.13(3) ?
Ge2 Fe3 Fe3 6_555 . 4_565 57.68(4) ?
Ge2 Fe3 Ge5 6_555 . . 97.97(10) ?
Ge2 Fe3 Ge5 6_555 . 4_565 110.11(11) ?
Ge2 Fe3 Fe4 6_555 . . 142.47(6) ?
Ge2 Fe3 Fe4 6_555 . 6_555 106.29(5) ?
Ge3 Fe3 Ge3 . . 6_555 150.37(7) ?
Ge3 Fe3 Ge4 . . 2_555 75.67(4) ?
Ge3 Fe3 Fe3 . . 4_565 94.64(4) ?
Ge3 Fe3 Ge5 . . . 91.42(10) ?
Ge3 Fe3 Ge5 . . 4_565 70.33(11) ?
Ge3 Fe3 Fe4 . . . 56.76(4) ?
Ge3 Fe3 Fe4 . . 6_555 110.80(6) ?
Ge3 Fe3 Ge4 6_555 . 2_555 75.67(4) ?
Ge3 Fe3 Fe3 6_555 . 4_565 94.64(4) ?
Ge3 Fe3 Ge5 6_555 . . 70.33(8) ?
Ge3 Fe3 Ge5 6_555 . 4_565 91.42(10) ?
Ge3 Fe3 Fe4 6_555 . . 110.80(5) ?
Ge3 Fe3 Fe4 6_555 . 6_555 56.76(5) ?
Ge4 Fe3 Fe3 2_555 . 4_565 123.01(7) ?
Ge4 Fe3 Ge5 2_555 . . 66.63(8) ?
Ge4 Fe3 Ge5 2_555 . 4_565 66.63(8) ?
Ge4 Fe3 Fe4 2_555 . . 55.51(5) ?
Ge4 Fe3 Fe4 2_555 . 6_555 55.51(5) ?
Fe3 Fe3 Ge5 4_565 . . 57.49(7) ?
Fe3 Fe3 Ge5 4_565 . 4_565 57.49(8) ?
Fe3 Fe3 Fe4 4_565 . . 151.39(2) ?
Fe3 Fe3 Fe4 4_565 . 6_555 151.39(4) ?
Ge5 Fe3 Ge5 . . 4_565 21.55(13) ?
Ge5 Fe3 Fe4 . . . 118.23(10) ?
Ge5 Fe3 Fe4 . . 6_555 107.36(6) ?
Ge5 Fe3 Fe4 4_565 . . 107.36(11) ?
Ge5 Fe3 Fe4 4_565 . 6_555 118.23(7) ?
Fe4 Fe3 Fe4 . . 6_555 55.71(4) ?
Ge3 Ge5 Ge3 4_565 . 6_555 64.51(8) ?
Ge3 Ge5 Ge3 4_565 . 8_565 59.44(10) ?
Ge3 Ge5 Ge3 4_565 . 9_555 93.51(12) ?
Ge3 Ge5 Ge4 4_565 . 2_555 130.05(7) ?
Ge3 Ge5 Ge4 4_565 . 5_565 65.92(9) ?
Ge3 Ge5 Fe2 4_565 . 4_565 46.75(7) ?
Ge3 Ge5 Fe3 4_565 . . 90.42(6) ?
Ge3 Ge5 Fe3 4_565 . 4_565 55.50(7) ?
Ge3 Ge5 Fe3 4_565 . 9_555 145.34(14) ?
Ge3 Ge5 Fe3 4_565 . 12_565 104.41(15) ?
Ge3 Ge5 Ge5 4_565 . 4_565 133.2(2) ?
Ge3 Ge5 Ge3 6_555 . 8_565 93.51(12) ?
Ge3 Ge5 Ge3 6_555 . 9_555 59.44(6) ?
Ge3 Ge5 Ge4 6_555 . 2_555 65.92(6) ?
Ge3 Ge5 Ge4 6_555 . 5_565 130.05(15) ?
Ge3 Ge5 Fe2 6_555 . 4_565 46.75(6) ?
Ge3 Ge5 Fe3 6_555 . . 55.50(4) ?
Ge3 Ge5 Fe3 6_555 . 4_565 90.42(5) ?
Ge3 Ge5 Fe3 6_555 . 9_555 104.41(8) ?
Ge3 Ge5 Fe3 6_555 . 12_565 145.34(14) ?
Ge3 Ge5 Ge5 6_555 . 4_565 133.2(3) ?
Ge3 Ge5 Ge3 8_565 . 9_555 64.51(8) ?
Ge3 Ge5 Ge4 8_565 . 2_555 130.05(7) ?
Ge3 Ge5 Ge4 8_565 . 5_565 65.92(9) ?
Ge3 Ge5 Fe2 8_565 . 4_565 46.75(7) ?
Ge3 Ge5 Fe3 8_565 . . 145.34(14) ?
Ge3 Ge5 Fe3 8_565 . 4_565 104.41(15) ?
Ge3 Ge5 Fe3 8_565 . 9_555 90.42(6) ?
Ge3 Ge5 Fe3 8_565 . 12_565 55.50(7) ?
Ge3 Ge5 Ge5 8_565 . 4_565 133.2(2) ?
Ge3 Ge5 Ge4 9_555 . 2_555 65.92(6) ?
Ge3 Ge5 Ge4 9_555 . 5_565 130.05(15) ?
Ge3 Ge5 Fe2 9_555 . 4_565 46.75(5) ?
Ge3 Ge5 Fe3 9_555 . . 104.41(8) ?
Ge3 Ge5 Fe3 9_555 . 4_565 145.34(14) ?
Ge3 Ge5 Fe3 9_555 . 9_555 55.50(4) ?
Ge3 Ge5 Fe3 9_555 . 12_565 90.42(6) ?
Ge3 Ge5 Ge5 9_555 . 4_565 133.2(3) ?
Ge4 Ge5 Ge4 2_555 . 5_565 160.21(17) ?
Ge4 Ge5 Fe2 2_555 . 4_565 99.89(6) ?
Ge4 Ge5 Fe3 2_555 . . 55.83(8) ?
Ge4 Ge5 Fe3 2_555 . 4_565 119.83(11) ?
Ge4 Ge5 Fe3 2_555 . 9_555 55.83(8) ?
Ge4 Ge5 Fe3 2_555 . 12_565 119.83(11) ?
Ge4 Ge5 Ge5 2_555 . 4_565 80.1(3) ?
Ge4 Ge5 Fe2 5_565 . 4_565 99.89(15) ?
Ge4 Ge5 Fe3 5_565 . . 119.83(5) ?
Ge4 Ge5 Fe3 5_565 . 4_565 55.83(6) ?
Ge4 Ge5 Fe3 5_565 . 9_555 119.83(5) ?
Ge4 Ge5 Fe3 5_565 . 12_565 55.83(6) ?
Ge4 Ge5 Ge5 5_565 . 4_565 80.1(2) ?
Fe2 Ge5 Fe3 4_565 . . 100.77(7) ?
Fe2 Ge5 Fe3 4_565 . 4_565 100.77(13) ?
Fe2 Ge5 Fe3 4_565 . 9_555 100.77(7) ?
Fe2 Ge5 Fe3 4_565 . 12_565 100.77(13) ?
Fe2 Ge5 Ge5 4_565 . 4_565 180 ?
Fe3 Ge5 Fe3 . . 4_565 65.03(4) ?
Fe3 Ge5 Fe3 . . 9_555 110.63(16) ?
Fe3 Ge5 Fe3 . . 12_565 158.45(18) ?
Fe3 Ge5 Ge5 . . 4_565 79.2(2) ?
Fe3 Ge5 Fe3 4_565 . 9_555 158.45(18) ?
Fe3 Ge5 Fe3 4_565 . 12_565 110.63(10) ?
Fe3 Ge5 Ge5 4_565 . 4_565 79.23(13) ?
Fe3 Ge5 Fe3 9_555 . 12_565 65.03(4) ?
Fe3 Ge5 Ge5 9_555 . 4_565 79.2(2) ?
Fe3 Ge5 Ge5 12_565 . 4_565 79.23(13) ?
Ge0 Fe4 Ge1 . . . 97.60(9) ?
Ge0 Fe4 Ge1 . . 5_555 97.60(10) ?
Ge0 Fe4 P1 . . . 97.60(9) ?
Ge0 Fe4 P1 . . 5_555 97.60(10) ?
Ge0 Fe4 Fe1 . . . 146.50(10) ?
Ge0 Fe4 Ge3 . . . 158.77(11) ?
Ge0 Fe4 Ge4 . . 2_555 85.65(8) ?
Ge0 Fe4 Ge4 . . 6_555 85.65(8) ?
Ge0 Fe4 Fe3 . . . 122.46(3) ?
Ge0 Fe4 Fe3 . . 5_555 122.46(6) ?
Ge0 Fe4 Fe4 . . 5_555 60.89(4) ?
Ge0 Fe4 Fe4 . . 6_555 60.89(3) ?
Ge1 Fe4 Ge1 . . 5_555 70.86(7) ?
Ge1 Fe4 P1 . . . 0 ?
Ge1 Fe4 P1 . . 5_555 70.86(7) ?
Ge1 Fe4 Fe1 . . . 56.35(5) ?
Ge1 Fe4 Ge3 . . . 99.67(8) ?
Ge1 Fe4 Ge4 . . 2_555 103.45(5) ?
Ge1 Fe4 Ge4 . . 6_555 173.72(6) ?
Ge1 Fe4 Fe3 . . . 57.02(6) ?
Ge1 Fe4 Fe3 . . 5_555 115.70(6) ?
Ge1 Fe4 Fe4 . . 5_555 118.27(8) ?
Ge1 Fe4 Fe4 . . 6_555 57.97(4) ?
Ge1 Fe4 P1 5_555 . . 70.86(7) ?
Ge1 Fe4 P1 5_555 . 5_555 0 ?
Ge1 Fe4 Fe1 5_555 . . 56.35(7) ?
Ge1 Fe4 Ge3 5_555 . . 99.67(6) ?
Ge1 Fe4 Ge4 5_555 . 2_555 173.72(9) ?
Ge1 Fe4 Ge4 5_555 . 6_555 103.45(7) ?
Ge1 Fe4 Fe3 5_555 . . 115.70(9) ?
Ge1 Fe4 Fe3 5_555 . 5_555 57.02(5) ?
Ge1 Fe4 Fe4 5_555 . 5_555 57.97(7) ?
Ge1 Fe4 Fe4 5_555 . 6_555 118.27(7) ?
P1 Fe4 P1 . . 5_555 70.86(7) ?
P1 Fe4 Fe1 . . . 56.35(5) ?
P1 Fe4 Ge3 . . . 99.67(8) ?
P1 Fe4 Ge4 . . 2_555 103.45(5) ?
P1 Fe4 Ge4 . . 6_555 173.72(6) ?
P1 Fe4 Fe3 . . . 57.02(6) ?
P1 Fe4 Fe3 . . 5_555 115.70(6) ?
P1 Fe4 Fe4 . . 5_555 118.27(8) ?
P1 Fe4 Fe4 . . 6_555 57.97(4) ?
P1 Fe4 Fe1 5_555 . . 56.35(7) ?
P1 Fe4 Ge3 5_555 . . 99.67(6) ?
P1 Fe4 Ge4 5_555 . 2_555 173.72(9) ?
P1 Fe4 Ge4 5_555 . 6_555 103.45(7) ?
P1 Fe4 Fe3 5_555 . . 115.70(9) ?
P1 Fe4 Fe3 5_555 . 5_555 57.02(5) ?
P1 Fe4 Fe4 5_555 . 5_555 57.97(7) ?
P1 Fe4 Fe4 5_555 . 6_555 118.27(7) ?
Fe1 Fe4 Ge3 . . . 54.74(5) ?
Fe1 Fe4 Ge4 . . 2_555 118.52(8) ?
Fe1 Fe4 Ge4 . . 6_555 118.52(4) ?
Fe1 Fe4 Fe3 . . . 64.10(5) ?
Fe1 Fe4 Fe3 . . 5_555 64.10(4) ?
Fe1 Fe4 Fe4 . . 5_555 110.00(6) ?
Fe1 Fe4 Fe4 . . 6_555 110.00(6) ?
Ge3 Fe4 Ge4 . . 2_555 78.41(6) ?
Ge3 Fe4 Ge4 . . 6_555 78.41(6) ?
Ge3 Fe4 Fe3 . . . 59.52(4) ?
Ge3 Fe4 Fe3 . . 5_555 59.52(4) ?
Ge3 Fe4 Fe4 . . 5_555 119.69(4) ?
Ge3 Fe4 Fe4 . . 6_555 119.69(6) ?
Ge4 Fe4 Ge4 2_555 . 6_555 82.11(6) ?
Ge4 Fe4 Fe3 2_555 . . 58.14(5) ?
Ge4 Fe4 Fe3 2_555 . 5_555 125.47(6) ?
Ge4 Fe4 Fe4 2_555 . 5_555 128.20(8) ?
Ge4 Fe4 Fe4 2_555 . 6_555 58.72(4) ?
Ge4 Fe4 Fe3 6_555 . . 125.47(8) ?
Ge4 Fe4 Fe3 6_555 . 5_555 58.14(4) ?
Ge4 Fe4 Fe4 6_555 . 5_555 58.72(7) ?
Ge4 Fe4 Fe4 6_555 . 6_555 128.20(7) ?
Fe3 Fe4 Fe3 . . 5_555 115.04(5) ?
Fe3 Fe4 Fe4 . . 5_555 173.66(8) ?
Fe3 Fe4 Fe4 . . 6_555 62.15(4) ?
Fe3 Fe4 Fe4 5_555 . 5_555 62.15(4) ?
Fe3 Fe4 Fe4 5_555 . 6_555 173.66(8) ?
Fe4 Fe4 Fe4 5_555 . 6_555 120.00(6) ?
Ge0 Fe5 Ge0 . . 7_556 180 ?
Ge0 Fe5 Ge1 . . . 90 ?
Ge0 Fe5 Ge1 . . 2_555 90 ?
Ge0 Fe5 Ge1 . . 3_555 90 ?
Ge0 Fe5 Ge1 . . 4_555 90 ?
Ge0 Fe5 Ge1 . . 5_555 90 ?
Ge0 Fe5 Ge1 . . 6_555 90 ?
Ge0 Fe5 P1 . . . 90 ?
Ge0 Fe5 P1 . . 2_555 90 ?
Ge0 Fe5 P1 . . 3_555 90 ?
Ge0 Fe5 P1 . . 4_555 90 ?
Ge0 Fe5 P1 . . 5_555 90 ?
Ge0 Fe5 P1 . . 6_555 90 ?
Ge0 Fe5 Ge1 7_556 . . 90 ?
Ge0 Fe5 Ge1 7_556 . 2_555 90 ?
Ge0 Fe5 Ge1 7_556 . 3_555 90 ?
Ge0 Fe5 Ge1 7_556 . 4_555 90 ?
Ge0 Fe5 Ge1 7_556 . 5_555 90 ?
Ge0 Fe5 Ge1 7_556 . 6_555 90 ?
Ge0 Fe5 P1 7_556 . . 90 ?
Ge0 Fe5 P1 7_556 . 2_555 90 ?
Ge0 Fe5 P1 7_556 . 3_555 90 ?
Ge0 Fe5 P1 7_556 . 4_555 90 ?
Ge0 Fe5 P1 7_556 . 5_555 90 ?
Ge0 Fe5 P1 7_556 . 6_555 90 ?
Ge1 Fe5 Ge1 . . 2_555 120.00(6) ?
Ge1 Fe5 Ge1 . . 3_555 120.0000(5) ?
Ge1 Fe5 Ge1 . . 4_555 180 ?
Ge1 Fe5 Ge1 . . 5_555 60.00(6) ?
Ge1 Fe5 Ge1 . . 6_555 60.0000(5) ?
Ge1 Fe5 P1 . . . 0 ?
Ge1 Fe5 P1 . . 2_555 120.00(6) ?
Ge1 Fe5 P1 . . 3_555 120.0000(5) ?
Ge1 Fe5 P1 . . 4_555 180 ?
Ge1 Fe5 P1 . . 5_555 60.00(6) ?
Ge1 Fe5 P1 . . 6_555 60.0000(5) ?
Ge1 Fe5 Ge1 2_555 . 3_555 120.00(6) ?
Ge1 Fe5 Ge1 2_555 . 4_555 60.00(6) ?
Ge1 Fe5 Ge1 2_555 . 5_555 180 ?
Ge1 Fe5 Ge1 2_555 . 6_555 60.00(6) ?
Ge1 Fe5 P1 2_555 . . 120.00(6) ?
Ge1 Fe5 P1 2_555 . 2_555 0 ?
Ge1 Fe5 P1 2_555 . 3_555 120.00(6) ?
Ge1 Fe5 P1 2_555 . 4_555 60.00(6) ?
Ge1 Fe5 P1 2_555 . 5_555 180 ?
Ge1 Fe5 P1 2_555 . 6_555 60.00(6) ?
Ge1 Fe5 Ge1 3_555 . 4_555 60.0000(5) ?
Ge1 Fe5 Ge1 3_555 . 5_555 60.00(6) ?
Ge1 Fe5 Ge1 3_555 . 6_555 180 ?
Ge1 Fe5 P1 3_555 . . 120.0000(5) ?
Ge1 Fe5 P1 3_555 . 2_555 120.00(6) ?
Ge1 Fe5 P1 3_555 . 3_555 0 ?
Ge1 Fe5 P1 3_555 . 4_555 60.0000(5) ?
Ge1 Fe5 P1 3_555 . 5_555 60.00(6) ?
Ge1 Fe5 P1 3_555 . 6_555 180 ?
Ge1 Fe5 Ge1 4_555 . 5_555 120.00(6) ?
Ge1 Fe5 Ge1 4_555 . 6_555 120.0000(5) ?
Ge1 Fe5 P1 4_555 . . 180 ?
Ge1 Fe5 P1 4_555 . 2_555 60.00(6) ?
Ge1 Fe5 P1 4_555 . 3_555 60.0000(5) ?
Ge1 Fe5 P1 4_555 . 4_555 0 ?
Ge1 Fe5 P1 4_555 . 5_555 120.00(6) ?
Ge1 Fe5 P1 4_555 . 6_555 120.0000(5) ?
Ge1 Fe5 Ge1 5_555 . 6_555 120.00(6) ?
Ge1 Fe5 P1 5_555 . . 60.00(6) ?
Ge1 Fe5 P1 5_555 . 2_555 180 ?
Ge1 Fe5 P1 5_555 . 3_555 60.00(6) ?
Ge1 Fe5 P1 5_555 . 4_555 120.00(6) ?
Ge1 Fe5 P1 5_555 . 5_555 0 ?
Ge1 Fe5 P1 5_555 . 6_555 120.00(6) ?
Ge1 Fe5 P1 6_555 . . 60.0000(5) ?
Ge1 Fe5 P1 6_555 . 2_555 60.00(6) ?
Ge1 Fe5 P1 6_555 . 3_555 180 ?
Ge1 Fe5 P1 6_555 . 4_555 120.0000(5) ?
Ge1 Fe5 P1 6_555 . 5_555 120.00(6) ?
Ge1 Fe5 P1 6_555 . 6_555 0 ?
P1 Fe5 P1 . . 2_555 120.00(6) ?
P1 Fe5 P1 . . 3_555 120.0000(5) ?
P1 Fe5 P1 . . 4_555 180 ?
P1 Fe5 P1 . . 5_555 60.00(6) ?
P1 Fe5 P1 . . 6_555 60.0000(5) ?
P1 Fe5 P1 2_555 . 3_555 120.00(6) ?
P1 Fe5 P1 2_555 . 4_555 60.00(6) ?
P1 Fe5 P1 2_555 . 5_555 180 ?
P1 Fe5 P1 2_555 . 6_555 60.00(6) ?
P1 Fe5 P1 3_555 . 4_555 60.0000(5) ?
P1 Fe5 P1 3_555 . 5_555 60.00(6) ?
P1 Fe5 P1 3_555 . 6_555 180 ?
P1 Fe5 P1 4_555 . 5_555 120.00(6) ?
P1 Fe5 P1 4_555 . 6_555 120.0000(5) ?
P1 Fe5 P1 5_555 . 6_555 120.00(6) ?

loop_
_geom_bond_atom_site_label_1
_geom_bond_atom_site_label_2
_geom_bond_site_symmetry_1
_geom_bond_site_symmetry_2
_geom_bond_distance
_geom_bond_publ_flag
Ge0 Ge0 . 7_555 2.447(5) ?
Ge0 Fe4 . . 2.6040(15) ?
Ge0 Fe4 . 2_555 2.6040(15) ?
Ge0 Fe4 . 3_555 2.6040(17) ?
Ge0 Fe4 . 4_555 2.6040(15) ?
Ge0 Fe4 . 5_555 2.6040(15) ?
Ge0 Fe4 . 6_555 2.6040(17) ?
Ge0 Fe5 . . 2.542(4) ?
Ge1 Ge1 . 5_555 2.769(3) ?
Ge1 Ge1 . 6_555 2.7693(16) ?
Ge1 P1 . . 0 ?
Ge1 P1 . 5_555 2.769(3) ?
Ge1 P1 . 6_555 2.7693(16) ?
Ge1 Fe1 . . 2.3971(13) ?
Ge1 Fe1 . 6_555 2.397(2) ?
Ge1 Fe3 . . 2.451(2) ?
Ge1 Fe3 . 9_556 2.451(2) ?
Ge1 Fe4 . . 2.3886(15) ?
Ge1 Fe4 . 6_555 2.3886(15) ?
Ge1 Fe4 . 9_556 2.3886(14) ?
Ge1 Fe4 . 11_556 2.3886(17) ?
Ge1 Fe5 . . 2.769(2) ?
P1 P1 . 5_555 2.769(3) ?
P1 P1 . 6_555 2.7693(16) ?
P1 Fe1 . . 2.3971(13) ?
P1 Fe1 . 6_555 2.397(2) ?
P1 Fe3 . . 2.451(2) ?
P1 Fe3 . 9_556 2.451(2) ?
P1 Fe4 . . 2.3886(15) ?
P1 Fe4 . 6_555 2.3886(15) ?
P1 Fe4 . 9_556 2.3886(14) ?
P1 Fe4 . 11_556 2.3886(17) ?
P1 Fe5 . . 2.769(2) ?
Fe1 Ge2 . . 2.3113(12) ?
Fe1 Ge2 . 3_565 2.311(3) ?
Fe1 Ge3 . . 2.3894(14) ?
Fe1 Ge3 . 11_556 2.3894(14) ?
Fe1 Fe3 . . 2.8519(12) ?
Fe1 Fe3 . 5_555 2.8519(18) ?
Fe1 Fe3 . 9_556 2.8519(12) ?
Fe1 Fe3 . 11_556 2.8519(18) ?
Fe1 Fe4 . . 2.6621(18) ?
Fe1 Fe4 . 11_556 2.6621(18) ?
Ge2 Ge2 . 4_665 2.828(2) ?
Ge2 Ge3 . . 2.9981(14) ?
Ge2 Ge3 . 2_665 2.9981(16) ?
Ge2 Ge3 . 10_666 2.9981(14) ?
Ge2 Ge3 . 11_556 2.9981(16) ?
Ge2 Fe3 . 2_665 2.5779(15) ?
Ge2 Fe3 . 5_555 2.5779(15) ?
Ge2 Fe3 . 8_666 2.5779(15) ?
Ge2 Fe3 . 11_556 2.5779(15) ?
Ge3 Ge3 . 11_555 2.9525(19) ?
Ge3 Fe2 . . 2.3551(14) ?
Ge3 Fe3 . . 2.6062(8) ?
Ge3 Fe3 . 5_555 2.606(2) ?
Ge3 Ge5 . 4_565 2.978(4) ?
Ge3 Ge5 . 5_555 2.978(3) ?
Ge3 Fe4 . . 2.5292(18) ?
Ge4 Fe3 . 3_555 2.5143(16) ?
Ge4 Fe3 . 7_555 2.5143(16) ?
Ge4 Ge5 . 3_555 2.789(6) ?
Ge4 Ge5 . 6_655 2.789(6) ?
Ge4 Fe4 . 3_555 2.4400(16) ?
Ge4 Fe4 . 5_555 2.4400(18) ?
Ge4 Fe4 . 7_555 2.4400(16) ?
Ge4 Fe4 . 12_555 2.4400(15) ?
Fe2 Ge5 . 4_565 2.958(4) ?
Fe2 Ge5 . 5_555 2.958(5) ?
Fe2 Ge5 . 6_665 2.958(4) ?
Fe3 Fe3 . 4_565 2.7563(16) ?
Fe3 Ge5 . . 2.564(3) ?
Fe3 Ge5 . 4_565 2.5640(18) ?
Fe3 Fe4 . . 2.7117(17) ?
Fe3 Fe4 . 6_555 2.7117(12) ?
Ge5 Ge5 . 4_565 0.959(6) ?
Fe4 Fe4 . 5_555 2.534(2) ?
Fe4 Fe4 . 6_555 2.5339(15) ?

loop_
_geom_hbond_atom_site_label_D
_geom_hbond_atom_site_label_H
_geom_hbond_atom_site_label_A
_geom_hbond_site_symmetry_D
_geom_hbond_site_symmetry_H
_geom_hbond_site_symmetry_A
_geom_hbond_distance_DH
_geom_hbond_distance_HA
_geom_hbond_distance_DA
_geom_hbond_angle_DHA
_geom_hbond_publ_flag
? ? ? ? ? ? ? ? ? ? ?

loop_
_geom_torsion_atom_site_label_1
_geom_torsion_atom_site_label_2
_geom_torsion_atom_site_label_3
_geom_torsion_atom_site_label_4
_geom_torsion_site_symmetry_1
_geom_torsion_site_symmetry_2
_geom_torsion_site_symmetry_3
_geom_torsion_site_symmetry_4
_geom_torsion
_geom_torsion_publ_flag
? ? ? ? ? ? ? ? ? ?

loop_
_restr_angle_atom_site_label_1
_restr_angle_site_symmetry_1
_restr_angle_atom_site_label_2
_restr_angle_site_symmetry_2
_restr_angle_atom_site_label_3
_restr_angle_site_symmetry_3
_restr_angle_target
_restr_angle_target_weight_param
? ? ? ? ? ? ? ?

loop_
_restr_distance_atom_site_label_1
_restr_distance_site_symmetry_1
_restr_distance_atom_site_label_2
_restr_distance_site_symmetry_2
_restr_distance_target
_restr_distance_target_weight_param
? ? ? ? ? ?

loop_
_restr_equal_angle_atom_site_label_1
_restr_equal_angle_site_symmetry_1
_restr_equal_angle_atom_site_label_2
_restr_equal_angle_site_symmetry_2
_restr_equal_angle_atom_site_label_3
_restr_equal_angle_site_symmetry_3
_restr_equal_angle_class_class_id
_restr_equal_angle_class_target_weight_param
? ? ? ? ? ? ? ?

loop_
_restr_equal_distance_atom_site_label_1
_restr_equal_distance_site_symmetry_1
_restr_equal_distance_atom_site_label_2
_restr_equal_distance_site_symmetry_2
_restr_equal_distance_class_class_id
_restr_equal_distance_class_target_weight_param
? ? ? ? ? ?

loop_
_restr_equal_torsion_atom_site_label_1
_restr_equal_torsion_site_symmetry_1
_restr_equal_torsion_atom_site_label_2
_restr_equal_torsion_site_symmetry_2
_restr_equal_torsion_atom_site_label_3
_restr_equal_torsion_site_symmetry_3
_restr_equal_torsion_atom_site_label_4
_restr_equal_torsion_site_symmetry_4
_restr_equal_torsion_class_class_id
_restr_equal_torsion_class_target_weight_param
? ? ? ? ? ? ? ? ? ?

loop_
_restr_torsion_atom_site_label_1
_restr_torsion_site_symmetry_1
_restr_torsion_atom_site_label_2
_restr_torsion_site_symmetry_2
_restr_torsion_atom_site_label_3
_restr_torsion_site_symmetry_3
_restr_torsion_atom_site_label_4
_restr_torsion_site_symmetry_4
_restr_torsion_angle_target
_restr_torsion_weight_param
? ? ? ? ? ? ? ? ? ?

loop_
_jana_atom_site_adp_c_label
_jana_atom_site_adp_c_type_symbol
_jana_atom_site_adp_c_111
_jana_atom_site_adp_c_112
_jana_atom_site_adp_c_113
_jana_atom_site_adp_c_122
_jana_atom_site_adp_c_123
_jana_atom_site_adp_c_133
_jana_atom_site_adp_c_222
_jana_atom_site_adp_c_223
_jana_atom_site_adp_c_233
_jana_atom_site_adp_c_333
? ? ? ? ? ? ? ? ? ? ? ?

loop_
_jana_atom_site_adp_d_label
_jana_atom_site_adp_d_type_symbol
_jana_atom_site_adp_d_1111
_jana_atom_site_adp_d_1112
_jana_atom_site_adp_d_1113
_jana_atom_site_adp_d_1122
_jana_atom_site_adp_d_1123
_jana_atom_site_adp_d_1133
_jana_atom_site_adp_d_1222
_jana_atom_site_adp_d_1223
_jana_atom_site_adp_d_1233
_jana_atom_site_adp_d_1333
_jana_atom_site_adp_d_2222
_jana_atom_site_adp_d_2223
_jana_atom_site_adp_d_2233
_jana_atom_site_adp_d_2333
_jana_atom_site_adp_d_3333
? ? ? ? ? ? ? ? ? ? ? ? ? ? ? ? ?

loop_
_jana_atom_site_adp_e_label
_jana_atom_site_adp_e_type_symbol
_jana_atom_site_adp_e_11111
_jana_atom_site_adp_e_11112
_jana_atom_site_adp_e_11113
_jana_atom_site_adp_e_11122
_jana_atom_site_adp_e_11123
_jana_atom_site_adp_e_11133
_jana_atom_site_adp_e_11222
_jana_atom_site_adp_e_11223
_jana_atom_site_adp_e_11233
_jana_atom_site_adp_e_11333
_jana_atom_site_adp_e_12222
_jana_atom_site_adp_e_12223
_jana_atom_site_adp_e_12233
_jana_atom_site_adp_e_12333
_jana_atom_site_adp_e_13333
_jana_atom_site_adp_e_22222
_jana_atom_site_adp_e_22223
_jana_atom_site_adp_e_22233
_jana_atom_site_adp_e_22333
_jana_atom_site_adp_e_23333
_jana_atom_site_adp_e_33333
? ? ? ? ? ? ? ? ? ? ? ? ? ? ? ? ? ? ? ? ? ? ?

loop_
_jana_atom_site_adp_f_label
_jana_atom_site_adp_f_type_symbol
_jana_atom_site_adp_f_111111
_jana_atom_site_adp_f_111112
_jana_atom_site_adp_f_111113
_jana_atom_site_adp_f_111122
_jana_atom_site_adp_f_111123
_jana_atom_site_adp_f_111133
_jana_atom_site_adp_f_111222
_jana_atom_site_adp_f_111223
_jana_atom_site_adp_f_111233
_jana_atom_site_adp_f_111333
_jana_atom_site_adp_f_112222
_jana_atom_site_adp_f_112223
_jana_atom_site_adp_f_112233
_jana_atom_site_adp_f_112333
_jana_atom_site_adp_f_113333
_jana_atom_site_adp_f_122222
_jana_atom_site_adp_f_122223
_jana_atom_site_adp_f_122233
_jana_atom_site_adp_f_122333
_jana_atom_site_adp_f_123333
_jana_atom_site_adp_f_133333
_jana_atom_site_adp_f_222222
_jana_atom_site_adp_f_222223
_jana_atom_site_adp_f_222233
_jana_atom_site_adp_f_222333
_jana_atom_site_adp_f_223333
_jana_atom_site_adp_f_233333
_jana_atom_site_adp_f_333333
? ? ? ? ? ? ? ? ? ? ? ? ? ? ? ? ? ? ? ? ? ? ? ? ? ? ? ? ? ?
